data_9017727
loop_
_publ_author_name
'Kampf, A. R.'
'Olds, T. A.'
'Plasil, J.'
'Burns, P. C.'
'Marty, J.'

_publ_section_title
;
 Natromarkeyite and pseudomarkeyite, two new calcium uranyl carbonate minerals
 from the Markey mine, San Juan County, Utah, USA
;
_journal_name_full 'Mineralogical Magazine'
_journal_page_first 753
_journal_page_last 765
_journal_volume 84
_journal_year 2020
_chemical_compound_source 'Markey mine, Utah, USA'
_chemical_formula_sum 'C12 Ca8 O65 U4'
_chemical_name_mineral Pseudomarkeyite
_space_group_IT_number 11
_space_group_name_Hall '-P 2yb'
_space_group_name_H-M_alt 'P 1 21/m 1'
_symmetry_space_group_name_H-M 'P 1 21/m 1'
_cell_angle_alpha 90
_cell_angle_beta 103.95
_cell_angle_gamma 90
_cell_formula_units_Z 2
_cell_length_a 17.531
_cell_length_b 18.555
_cell_length_c 9.130
_cell_volume 2882.285
_database_code_amcsd 0020903
_exptl_crystal_density_diffrn 2.831
_cod_data_source_file inputs/fixed/downloads/18/18634.cif
_cod_data_source_block 18634
_cod_original_formula_sum 'Ca8 U4 C12 O65'
_cod_database_code 9017727

loop_
_space_group_symop_operation_xyz
x,y,z
x,1/2-y,z
-x,1/2+y,-z
-x,-y,-z

loop_
_atom_site_aniso_label
_atom_site_aniso_U_11
_atom_site_aniso_U_22
_atom_site_aniso_U_33
_atom_site_aniso_U_12
_atom_site_aniso_U_13
_atom_site_aniso_U_23
Ca1 0.03700 0.05300 0.04200 0.00100 0.00600 0.00100
Ca2 0.03200 0.03400 0.05700 -0.00100 0.00600 0.00300
Ca3 0.04500 0.04400 0.05500 0.00000 0.00000 0.00000
Ca4 0.03200 0.02900 0.06900 0.00000 -0.00100 0.00000
Ca5 0.03100 0.03000 0.04600 0.00200 0.00100 -0.00200
U1 0.03460 0.04410 0.04400 -0.00010 0.00420 -0.00210
U2 0.03650 0.03620 0.04910 0.00000 0.00930 0.00000
U3 0.04180 0.03670 0.05290 0.00000 0.00030 0.00000

loop_
_atom_site_label
_atom_site_fract_x
_atom_site_fract_y
_atom_site_fract_z
_atom_site_U_iso_or_equiv
_atom_site_type_symbol
_atom_site_attached_hydrogens
Ca1 0.32180 0.45230 0.32120 0.04460 Ca 0
Ca2 0.03530 0.56050 0.69800 0.04190 Ca 0
Ca3 0.14550 0.25000 0.92990 0.05000 Ca 0
Ca4 0.19830 0.75000 0.09650 0.04600 Ca 0
Ca5 0.42340 0.56550 0.06740 0.03710 Ca 0
U1 0.25997 0.53908 0.67504 0.04180 U 0
U2 0.52292 0.75000 0.98150 0.04080 U 0
U3 0.97059 0.75000 0.49350 0.04570 U 0
C1 0.22120 0.59750 0.93700 0.04600 C 0
C2 0.41690 0.49190 0.69700 0.04700 C 0
C3 0.14090 0.50370 0.41000 0.04000 C 0
C4 0.41630 0.38450 0.08600 0.03400 C 0
C5 0.38900 0.75000 0.12500 0.07500 C 0
C6 0.05100 0.38330 0.66600 0.05900 C 0
C7 0.04500 0.75000 0.81700 0.03900 C 0
O1 0.16900 0.58310 0.81700 0.04000 O 0
O2 0.29060 0.57770 0.93800 0.04900 O 0
O3 0.20450 0.62460 0.05300 0.04200 O 0
O4 0.47890 0.45850 0.70200 0.04400 O 0
O5 0.36490 0.49920 0.57300 0.04200 O 0
O6 0.39910 0.52540 0.81100 0.03300 O 0
O7 0.90720 0.52210 0.69800 0.06400 O 0
O8 0.12350 0.53210 0.52600 0.03300 O 0
O9 0.21720 0.50650 0.41600 0.05400 O 0
O10 0.38680 0.32580 0.11500 0.05300 O 0
O11 0.47080 0.38270 0.02200 0.04100 O 0
O12 0.38840 0.44570 0.11900 0.04500 O 0
O13 0.33250 0.75000 0.17600 0.04700 O 0
O14 0.42600 0.69170 0.09600 0.03700 O 0
O15 0.96940 0.61920 0.47300 0.05800 O 0
O16 0.07250 0.32090 0.73400 0.07100 O 0
O17 0.05990 0.44000 0.75400 0.05800 O 0
O18 0.07440 0.75000 0.94800 0.04400 O 0
O19 0.02130 0.80740 0.73600 0.05700 O 0
O20 0.27550 0.62940 0.62900 0.04200 O 0
O21 0.24540 0.44760 0.72400 0.05500 O 0
O22 0.45550 0.75000 0.80400 0.05100 O 0
O23 0.59710 0.75000 0.16100 0.04400 O 0
O24 0.06330 0.75000 0.46000 0.05300 O 0
O25 0.87540 0.75000 0.52900 0.06500 O 0
OW1 0.43980 0.38220 0.44400 0.06700 O 0
OW2 0.16400 0.67430 0.30100 0.12000 O 0
OW3 0.21010 0.45360 0.11100 0.06700 O 0
OW4 0.22900 0.75000 0.82700 0.06900 O 0
OW5 0.34290 0.57770 0.26000 0.04200 O 0
OW6 0.04270 0.56980 0.98300 0.06400 O 0
OW7 0.25800 0.34980 0.40800 0.09400 O 0
OW8 0.25100 0.25000 0.16200 0.09600 O 0
OW9 0.24300 0.16700 0.90400 0.15000 O 0
OW10 0.09020 0.16580 0.07300 0.10900 O 0
OW11 0.40460 0.67250 0.49600 0.04700 O 0
OW12 0.39000 0.25000 0.53400 0.10400 O 0

loop_
_cod_changelog_entry_id
_cod_changelog_entry_author
_cod_changelog_entry_date
_cod_changelog_entry_text
1
;cod-tools version 3.8.0
Id: cif_guess_AMCSD_atom_types 9574 2023-05-10 09:00:05Z saulius
;
2023-05-10T18:58:40+03:00
;Derived atom types and hydrogen counts
from atom names that follow the AMCSD naming convention
(Wat == water, O-H == hydroxyl).
;

loop_
_cod_related_entry_id
_cod_related_entry_database
_cod_related_entry_code
1 AMCSD 0020903
